data_7235751
loop_
_publ_author_name
'Sun, Shuo'
'Zhang, Peng'
'Li, Jianfeng'
'Li, Yuanke'
'Wang, Jianlu'
'Zhang, Shujiang'
'Xia, Yangjun'
'Meng, Xiangjian'
'Fan, Duowang'
'Chu, Junhao'

_publ_section_title
;
 Synthetically controlling the optoelectronic properties of
 dithieno[2,3-d:2&#x2032;,3&#x2032;-d&#x2032;]benzo[1,2-b:4,5-b&#x2032;]dithiophene-alt-diketopyrrolopyrrole-conjugated
 polymers for efficient solar cells
;
_journal_issue 37
_journal_name_full 'J. Mater. Chem. A'
_journal_page_first 15316
_journal_paper_doi 10.1039/C4TA01632G
_journal_volume 2
_journal_year 2014
_chemical_formula_sum 'C22 H20 O2 S4'
_chemical_formula_weight 444.62
_chemical_melting_point 453.0(10)
_chemical_name_systematic
;
5,10-di(butyloxy)dithieno[2,3-d:2',3'-d']benzo[1,2-b:4,5-b']dithiophene
;
_space_group_IT_number 14
_space_group_name_Hall '-P 2yn'
_space_group_name_H-M_alt 'P 1 21/n 1'
_symmetry_cell_setting monoclinic
_symmetry_space_group_name_H-M 'P 1 21/n 1'
_atom_sites_solution_hydrogens geom
_atom_sites_solution_primary direct
_atom_sites_solution_secondary difmap
_audit_creation_method SHELXL-97
_cell_angle_alpha 90.00
_cell_angle_beta 106.097(6)
_cell_angle_gamma 90.00
_cell_formula_units_Z 2
_cell_length_a 8.451(6)
_cell_length_b 9.412(7)
_cell_length_c 13.827(10)
_cell_measurement_reflns_used 2175
_cell_measurement_temperature 296(2)
_cell_measurement_theta_max 27.08
_cell_measurement_theta_min 2.55
_cell_volume 1056.7(13)
_computing_cell_refinement 'Bruker SMART'
_computing_data_collection 'Bruker SMART'
_computing_data_reduction 'Bruker SAINT'
_computing_molecular_graphics 'Bruker SHELXTL'
_computing_publication_material 'Bruker SHELXTL'
_computing_structure_refinement 'SHELXL-97 (Sheldrick, 1997)'
_computing_structure_solution 'SHELXS-97 (Sheldrick, 1990)'
_diffrn_ambient_temperature 296(2)
_diffrn_measured_fraction_theta_full 0.998
_diffrn_measured_fraction_theta_max 0.998
_diffrn_measurement_device_type 'CCD area detector'
_diffrn_measurement_method 'phi and omega scans'
_diffrn_radiation_monochromator graphite
_diffrn_radiation_source 'fine-focus sealed tube'
_diffrn_radiation_type MoK\a
_diffrn_radiation_wavelength 0.71073
_diffrn_reflns_av_R_equivalents 0.0234
_diffrn_reflns_av_sigmaI/netI 0.0255
_diffrn_reflns_limit_h_max 10
_diffrn_reflns_limit_h_min -10
_diffrn_reflns_limit_k_max 8
_diffrn_reflns_limit_k_min -11
_diffrn_reflns_limit_l_max 16
_diffrn_reflns_limit_l_min -16
_diffrn_reflns_number 5929
_diffrn_reflns_theta_full 25.00
_diffrn_reflns_theta_max 25.00
_diffrn_reflns_theta_min 2.55
_exptl_absorpt_coefficient_mu 0.465
_exptl_absorpt_correction_T_max 0.937
_exptl_absorpt_correction_T_min 0.903
_exptl_absorpt_correction_type multi-scan
_exptl_absorpt_process_details SADABS
_exptl_crystal_colour YELLOW
_exptl_crystal_density_diffrn 1.397
_exptl_crystal_density_method 'not measured'
_exptl_crystal_description BLOCK
_exptl_crystal_F_000 464
_exptl_crystal_size_max 0.22
_exptl_crystal_size_mid 0.20
_exptl_crystal_size_min 0.14
_refine_diff_density_max 0.689
_refine_diff_density_min -0.345
_refine_diff_density_rms 0.062
_refine_ls_extinction_method none
_refine_ls_goodness_of_fit_ref 1.051
_refine_ls_hydrogen_treatment constr
_refine_ls_matrix_type full
_refine_ls_number_parameters 128
_refine_ls_number_reflns 1852
_refine_ls_number_restraints 0
_refine_ls_restrained_S_all 1.051
_refine_ls_R_factor_all 0.0613
_refine_ls_R_factor_gt 0.0475
_refine_ls_shift/su_max 0.009
_refine_ls_shift/su_mean 0.001
_refine_ls_structure_factor_coef Fsqd
_refine_ls_weighting_details 'calc w=1/[\s^2^(Fo^2^)+(0.0683P)^2^+1.0634P] where P=(Fo^2^+2Fc^2^)/3'
_refine_ls_weighting_scheme calc
_refine_ls_wR_factor_gt 0.1268
_refine_ls_wR_factor_ref 0.1398
_reflns_number_gt 1486
_reflns_number_total 1852
_reflns_threshold_expression >2sigma(I)
_cod_data_source_file c4ta01632g2.cif
_cod_data_source_block DTBDT-C4
_cod_depositor_comments
;
The following automatic conversions were performed:

data item '_chemical_melting_point' value '452-454' was changed to
'453.0(10)' -- the average value was taken and precision was
estimated.

data item '_exptl_absorpt_correction_type' value 'MULTI-SCAN' was
changed to 'multi-scan' in accordance with the
/home/saulius/struct/COD-crude-data/automatic-downloads/DataCite-retrospective/RSC/depositions/lib/dictionaries/cif_core.dic
dictionary named 'cif_core.dic' version 2.4.2 last updated on
2011-04-26.

data item '_refine_ls_hydrogen_treatment' value 'CONSTR' was changed
to 'constr' in accordance with the
/home/saulius/struct/COD-crude-data/automatic-downloads/DataCite-retrospective/RSC/depositions/lib/dictionaries/cif_core.dic
dictionary named 'cif_core.dic' version 2.4.2 last updated on
2011-04-26.

data item '_symmetry_cell_setting' value 'Monoclinic' was changed to
'monoclinic' in accordance with the
/home/saulius/struct/COD-crude-data/automatic-downloads/DataCite-retrospective/RSC/depositions/lib/dictionaries/cif_core.dic
dictionary named 'cif_core.dic' version 2.4.2 last updated on
2011-04-26.

Automatic conversion script
Id: cif_fix_values 6909 2019-04-08 15:41:33Z antanas 
;
_cod_original_sg_symbol_H-M P2(1)/n
_cod_database_code 7235751

loop_
_symmetry_equiv_pos_as_xyz
'x, y, z'
'-x+1/2, y+1/2, -z+1/2'
'-x, -y, -z'
'x-1/2, -y-1/2, z-1/2'

loop_
_atom_site_label
_atom_site_type_symbol
_atom_site_fract_x
_atom_site_fract_y
_atom_site_fract_z
_atom_site_U_iso_or_equiv
_atom_site_adp_type
_atom_site_occupancy
_atom_site_symmetry_multiplicity
_atom_site_calc_flag
_atom_site_refinement_flags
C1 C 0.6419(5) 0.1158(4) 0.7613(3) 0.0557(9) Uani 1 1 d .
H1 H 0.6624 0.0597 0.7107 0.067 Uiso 1 1 calc R
C2 C 0.6519(4) 0.0667(4) 0.8546(3) 0.0545(9) Uani 1 1 d .
H2 H 0.6793 -0.0261 0.8760 0.065 Uiso 1 1 calc R
C3 C 0.6151(4) 0.1755(3) 0.9154(2) 0.0423(7) Uani 1 1 d .
C4 C 0.5783(4) 0.3038(3) 0.8670(2) 0.0376(7) Uani 1 1 d .
C5 C 0.5369(3) 0.4137(3) 0.9275(2) 0.0339(7) Uani 1 1 d .
C6 C 0.5471(3) 0.3614(3) 1.0249(2) 0.0355(7) Uani 1 1 d .
C7 C 0.4903(3) 0.5542(3) 0.9029(2) 0.0339(7) Uani 1 1 d .
C8 C 0.3291(4) 0.6079(5) 0.7376(2) 0.0598(10) Uani 1 1 d .
H8A H 0.2616 0.6805 0.7564 0.072 Uiso 1 1 calc R
H8B H 0.2748 0.5169 0.7369 0.072 Uiso 1 1 calc R
C9 C 0.3484(5) 0.6393(5) 0.6358(3) 0.0672(12) Uani 1 1 d .
H9 H 0.3147 0.5745 0.5833 0.081 Uiso 1 1 calc R
C10 C 0.4213(6) 0.7739(5) 0.6217(3) 0.0822(14) Uani 1 1 d .
H10A H 0.5301 0.7802 0.6688 0.099 Uiso 1 1 calc R
H10B H 0.3549 0.8500 0.6373 0.099 Uiso 1 1 calc R
C11 C 0.4360(7) 0.7954(6) 0.5162(4) 0.1018(19) Uani 1 1 d .
H11A H 0.5044 0.7222 0.5008 0.153 Uiso 1 1 calc R
H11B H 0.4844 0.8866 0.5117 0.153 Uiso 1 1 calc R
H11C H 0.3286 0.7911 0.4691 0.153 Uiso 1 1 calc R
O1 O 0.4883(2) 0.6047(2) 0.80916(14) 0.0402(5) Uani 1 1 d .
S1 S 0.60452(11) 0.18218(9) 1.03947(6) 0.0451(3) Uani 1 1 d .
S2 S 0.58753(11) 0.29267(9) 0.74503(6) 0.0468(3) Uani 1 1 d .

loop_
_atom_site_aniso_label
_atom_site_aniso_U_11
_atom_site_aniso_U_22
_atom_site_aniso_U_33
_atom_site_aniso_U_23
_atom_site_aniso_U_13
_atom_site_aniso_U_12
C1 0.074(2) 0.046(2) 0.057(2) -0.0068(17) 0.0337(19) 0.0041(18)
C2 0.069(2) 0.0395(19) 0.062(2) 0.0024(16) 0.0302(19) 0.0116(16)
C3 0.0463(18) 0.0382(17) 0.0444(19) 0.0019(14) 0.0160(14) 0.0018(14)
C4 0.0364(16) 0.0391(17) 0.0383(17) 0.0006(13) 0.0123(13) -0.0010(13)
C5 0.0331(14) 0.0355(16) 0.0324(15) 0.0022(12) 0.0078(12) 0.0003(12)
C6 0.0374(16) 0.0318(16) 0.0358(16) 0.0046(13) 0.0078(12) 0.0011(12)
C7 0.0323(14) 0.0398(17) 0.0278(15) 0.0065(12) 0.0054(11) 0.0002(12)
C8 0.0416(18) 0.092(3) 0.0408(19) 0.017(2) 0.0027(15) -0.0051(18)
C9 0.073(3) 0.079(3) 0.038(2) 0.0112(19) -0.0027(18) -0.019(2)
C10 0.085(3) 0.081(3) 0.066(3) 0.014(2) -0.004(2) -0.005(3)
C11 0.105(4) 0.132(5) 0.066(3) 0.045(3) 0.019(3) -0.016(3)
O1 0.0408(11) 0.0484(13) 0.0312(11) 0.0105(9) 0.0093(9) 0.0017(10)
S1 0.0579(5) 0.0368(5) 0.0422(5) 0.0088(3) 0.0164(4) 0.0088(4)
S2 0.0577(5) 0.0462(5) 0.0417(5) -0.0003(4) 0.0224(4) 0.0005(4)

loop_
_atom_type_symbol
_atom_type_description
_atom_type_scat_dispersion_real
_atom_type_scat_dispersion_imag
_atom_type_scat_source
C C 0.0033 0.0016 'International Tables Vol C Tables 4.2.6.8 and 6.1.1.4'
H H 0.0000 0.0000 'International Tables Vol C Tables 4.2.6.8 and 6.1.1.4'
O O 0.0106 0.0060 'International Tables Vol C Tables 4.2.6.8 and 6.1.1.4'
S S 0.1246 0.1234 'International Tables Vol C Tables 4.2.6.8 and 6.1.1.4'

loop_
_geom_angle_atom_site_label_1
_geom_angle_atom_site_label_2
_geom_angle_atom_site_label_3
_geom_angle
_geom_angle_site_symmetry_1
_geom_angle_site_symmetry_3
C2 C1 S2 113.5(3) . .
C2 C1 H1 123.3 . .
S2 C1 H1 123.3 . .
C1 C2 C3 110.8(3) . .
C1 C2 H2 124.6 . .
C3 C2 H2 124.6 . .
C4 C3 C2 113.8(3) . .
C4 C3 S1 112.4(2) . .
C2 C3 S1 133.7(3) . .
C3 C4 C5 114.1(3) . .
C3 C4 S2 111.1(2) . .
C5 C4 S2 134.8(2) . .
C7 C5 C6 120.1(3) . .
C7 C5 C4 129.7(3) . .
C6 C5 C4 110.2(3) . .
C7 C6 C5 121.6(3) 3_667 .
C7 C6 S1 125.7(2) 3_667 .
C5 C6 S1 112.7(2) . .
O1 C7 C6 122.5(3) . 3_667
O1 C7 C5 119.1(3) . .
C6 C7 C5 118.3(3) 3_667 .
O1 C8 C9 109.2(3) . .
O1 C8 H8A 109.8 . .
C9 C8 H8A 109.8 . .
O1 C8 H8B 109.8 . .
C9 C8 H8B 109.8 . .
H8A C8 H8B 108.3 . .
C10 C9 C8 117.6(4) . .
C10 C9 H9 121.2 . .
C8 C9 H9 121.2 . .
C9 C10 C11 113.6(4) . .
C9 C10 H10A 108.9 . .
C11 C10 H10A 108.9 . .
C9 C10 H10B 108.9 . .
C11 C10 H10B 108.9 . .
H10A C10 H10B 107.7 . .
C10 C11 H11A 109.5 . .
C10 C11 H11B 109.5 . .
H11A C11 H11B 109.5 . .
C10 C11 H11C 109.5 . .
H11A C11 H11C 109.5 . .
H11B C11 H11C 109.5 . .
C7 O1 C8 114.9(2) . .
C3 S1 C6 90.55(14) . .
C4 S2 C1 90.80(16) . .

loop_
_geom_bond_atom_site_label_1
_geom_bond_atom_site_label_2
_geom_bond_distance
_geom_bond_site_symmetry_2
C1 C2 1.351(5) .
C1 S2 1.725(4) .
C1 H1 0.9300 .
C2 C3 1.413(5) .
C2 H2 0.9300 .
C3 C4 1.374(4) .
C3 S1 1.743(3) .
C4 C5 1.434(4) .
C4 S2 1.712(3) .
C5 C7 1.395(4) .
C5 C6 1.413(4) .
C6 C7 1.379(4) 3_667
C6 S1 1.752(3) .
C7 O1 1.376(3) .
C7 C6 1.379(4) 3_667
C8 O1 1.432(4) .
C8 C9 1.492(5) .
C8 H8A 0.9700 .
C8 H8B 0.9700 .
C9 C10 1.446(6) .
C9 H9 0.9300 .
C10 C11 1.511(6) .
C10 H10A 0.9700 .
C10 H10B 0.9700 .
C11 H11A 0.9600 .
C11 H11B 0.9600 .
C11 H11C 0.9600 .

loop_
_geom_torsion_atom_site_label_1
_geom_torsion_atom_site_label_2
_geom_torsion_atom_site_label_3
_geom_torsion_atom_site_label_4
_geom_torsion
_geom_torsion_site_symmetry_1
_geom_torsion_site_symmetry_4
S2 C1 C2 C3 -0.2(4) . .
C1 C2 C3 C4 0.0(4) . .
C1 C2 C3 S1 179.4(3) . .
C2 C3 C4 C5 178.6(3) . .
S1 C3 C4 C5 -1.0(4) . .
C2 C3 C4 S2 0.3(4) . .
S1 C3 C4 S2 -179.27(15) . .
C3 C4 C5 C7 -178.5(3) . .
S2 C4 C5 C7 -0.8(5) . .
C3 C4 C5 C6 0.9(4) . .
S2 C4 C5 C6 178.6(2) . .
C7 C5 C6 C7 0.8(5) . 3_667
C4 C5 C6 C7 -178.6(3) . 3_667
C7 C5 C6 S1 179.1(2) . .
C4 C5 C6 S1 -0.4(3) . .
C6 C5 C7 O1 177.1(2) . .
C4 C5 C7 O1 -3.5(4) . .
C6 C5 C7 C6 -0.8(4) . 3_667
C4 C5 C7 C6 178.5(3) . 3_667
O1 C8 C9 C10 -61.9(5) . .
C8 C9 C10 C11 179.8(4) . .
C6 C7 O1 C8 -82.6(4) 3_667 .
C5 C7 O1 C8 99.5(3) . .
C9 C8 O1 C7 -169.9(3) . .
C4 C3 S1 C6 0.6(3) . .
C2 C3 S1 C6 -178.8(4) . .
C7 C6 S1 C3 178.0(3) 3_667 .
C5 C6 S1 C3 -0.1(2) . .
C3 C4 S2 C1 -0.3(3) . .
C5 C4 S2 C1 -178.1(3) . .
C2 C1 S2 C4 0.3(3) . .
